data_7003373
loop_
_publ_author_name
'Habib, Hesham A.'
'Sanchiz, Joaquin'
'Janiak, Christoph'

_publ_section_title
;
 Mixed-ligand coordination polymers from
 1,2-bis(1,2,4-triazol-4-yl)ethane and benzene-1,3,5-tricarboxylate:
 Trinuclear nickel or zinc secondary building units for
 three-dimensional networks with crystal-to-crystal transformation upon
 dehydration
;
_journal_issue 13
_journal_name_full 'Dalton Transactions'
_journal_page_first 1734
_journal_page_last 1744
_journal_paper_doi 10.1039/b715812b
_journal_year 2008
_chemical_formula_moiety 'C30 H26 N12 Ni3 O14, 22(O)'
_chemical_formula_sum 'C30 H26 N12 Ni3 O36'
_chemical_formula_weight 1306.76
_chemical_name_common
;
Di(mu-aqua)-bis(mu3-benzene-1,3,5-tricarboxylato)-bis(mu4-1,2-
bis(1,2,4-triazol-4-yl)ethane)-trinickel(ii) hydrate
;
_chemical_name_systematic
;
Di(\m-aqua)-bis(\m3-benzene-1,3,5-tricarboxylato)-
bis(\m4-1,2-bis(1,2,4-triazol-4-yl)ethane)-trinickel(II) hydrate
;
_space_group_crystal_system monoclinic
_space_group_IT_number 14
_space_group_name_Hall '-P 2ybc'
_space_group_name_H-M_alt 'P 1 21/c 1'
_atom_sites_solution_hydrogens geom
_atom_sites_solution_primary direct
_atom_sites_solution_secondary difmap
_audit_creation_method SHELXL-97
_cell_angle_alpha 90.00
_cell_angle_beta 111.2920(10)
_cell_angle_gamma 90.00
_cell_formula_units_Z 2
_cell_length_a 13.9111(2)
_cell_length_b 13.5328(2)
_cell_length_c 17.7634(3)
_cell_measurement_reflns_used 7244
_cell_measurement_temperature 203(2)
_cell_measurement_theta_max 34.066
_cell_measurement_theta_min 3.845
_cell_volume 3115.81(9)
_computing_cell_refinement 'SAINT (Bruker, 2006)'
_computing_data_collection 'APEX2 (Bruker, 2006)'
_computing_data_reduction SAINT
_computing_structure_refinement 'SHELXL-97 (Sheldrick, 1997)'
_computing_structure_solution 'SHELXS-97 (Sheldrick, 1997)'
_diffrn_ambient_temperature 203(2)
_diffrn_measured_fraction_theta_full 0.993
_diffrn_measured_fraction_theta_max 0.993
_diffrn_measurement_device_type 'Bruker APEX II CCD area detector'
_diffrn_measurement_method '\w scans'
_diffrn_radiation_monochromator graphite
_diffrn_radiation_source 'fine-focus sealed tube'
_diffrn_radiation_type MoK\a
_diffrn_radiation_wavelength 0.71073
_diffrn_reflns_av_R_equivalents 0.0240
_diffrn_reflns_av_sigmaI/netI 0.0279
_diffrn_reflns_limit_h_max 16
_diffrn_reflns_limit_h_min -14
_diffrn_reflns_limit_k_max 12
_diffrn_reflns_limit_k_min -16
_diffrn_reflns_limit_l_max 21
_diffrn_reflns_limit_l_min -21
_diffrn_reflns_number 16511
_diffrn_reflns_theta_full 25.65
_diffrn_reflns_theta_max 25.65
_diffrn_reflns_theta_min 3.55
_exptl_absorpt_coefficient_mu 0.993
_exptl_absorpt_correction_T_max 0.9428
_exptl_absorpt_correction_T_min 0.8193
_exptl_absorpt_correction_type multi-scan
_exptl_absorpt_process_details '(<i>SADABS</i>; Sheldrick, 1996)'
_exptl_crystal_colour blue
_exptl_crystal_density_diffrn 1.393
_exptl_crystal_density_method 'not measured'
_exptl_crystal_description 'square prism'
_exptl_crystal_F_000 1324
_exptl_crystal_size_max 0.21
_exptl_crystal_size_mid 0.18
_exptl_crystal_size_min 0.06
_refine_diff_density_max 0.827
_refine_diff_density_min -0.593
_refine_diff_density_rms 0.078
_refine_ls_extinction_method none
_refine_ls_goodness_of_fit_ref 1.039
_refine_ls_hydrogen_treatment mixed
_refine_ls_matrix_type full
_refine_ls_number_parameters 407
_refine_ls_number_reflns 5855
_refine_ls_number_restraints 0
_refine_ls_restrained_S_all 1.039
_refine_ls_R_factor_all 0.0473
_refine_ls_R_factor_gt 0.0398
_refine_ls_shift/su_max 0.000
_refine_ls_shift/su_mean 0.000
_refine_ls_structure_factor_coef Fsqd
_refine_ls_weighting_details 'calc w=1/[\s^2^(Fo^2^)+(0.0647P)^2^+3.5335P] where P=(Fo^2^+2Fc^2^)/3'
_refine_ls_weighting_scheme calc
_refine_ls_wR_factor_gt 0.1076
_refine_ls_wR_factor_ref 0.1125
_reflns_number_gt 5066
_reflns_number_total 5855
_reflns_threshold_expression >2sigma(I)
_cod_data_source_file b715812b.txt
_cod_data_source_block m146
_cod_depositor_comments
;
 Updating space group information.

 Antanas Vaitkus,
 2018-06-07

The following automatic conversions were performed:
'_symmetry_cell_setting' value 'Monoclinic' changed to 'monoclinic'
according to '/home/saulius/struct/CIF-dictionaries/cif_core.dic'
dictionary named 'cif_core.dic' version 2.4.1 from
2010-06-29.

'_exptl_absorpt_correction_type' value 'Multi-scan' changed
to 'multi-scan' according to
'/home/saulius/struct/CIF-dictionaries/cif_core.dic' dictionary named
'cif_core.dic' version 2.4.1 from 2010-06-29.

Automatic conversion script
Id: cif_fix_enum 1527 2010-12-29 10:47:43Z saulius 
;
_cod_original_cell_volume 3115.81(8)
_cod_original_sg_symbol_H-M P2(1)/c
_cod_database_code 7003373

loop_
_space_group_symop_id
_space_group_symop_operation_xyz
1 x,y,z
2 -x,y+1/2,-z+1/2
3 -x,-y,-z
4 x,-y+1/2,z+1/2

loop_
_atom_site_label
_atom_site_type_symbol
_atom_site_fract_x
_atom_site_fract_y
_atom_site_fract_z
_atom_site_U_iso_or_equiv
_atom_site_adp_type
_atom_site_occupancy
_atom_site_symmetry_multiplicity
_atom_site_calc_flag
_atom_site_refinement_flags
_atom_site_disorder_assembly
_atom_site_disorder_group
Ni1 Ni 0.26145(2) -0.01711(2) 0.077238(18) 0.01130(11) Uani 1 1 d . . .
Ni2 Ni 0.0000 0.0000 0.0000 0.01061(12) Uani 1 2 d S . .
O1 O 0.12030(12) -0.09969(13) 0.03378(11) 0.0133(4) Uani 1 1 d . . .
H1A H 0.140(2) -0.139(2) -0.0021(19) 0.020 Uiso 1 1 d . . .
H1B H 0.136(2) -0.135(2) 0.077(2) 0.020 Uiso 1 1 d . . .
C1 C 0.22768(19) 0.1101(2) -0.07528(16) 0.0208(6) Uani 1 1 d . . .
H1 H 0.2978 0.1145 -0.0685 0.025 Uiso 1 1 calc R . .
N1 N 0.19197(15) 0.06689(16) -0.02523(13) 0.0158(4) Uani 1 1 d . . .
N2 N 0.08590(15) 0.07649(15) -0.05636(13) 0.0152(4) Uani 1 1 d . . .
C2 C 0.0620(2) 0.1249(2) -0.12421(16) 0.0206(6) Uani 1 1 d . . .
H2 H -0.0054 0.1415 -0.1582 0.025 Uiso 1 1 calc R . .
N3 N 0.14838(17) 0.14770(17) -0.13856(14) 0.0228(5) Uani 1 1 d . . .
C3 C 0.1542(2) 0.2014(2) -0.20878(18) 0.0287(7) Uani 1 1 d . . .
H3A H 0.1002 0.1776 -0.2582 0.034 Uiso 1 1 calc R . .
H3B H 0.2213 0.1893 -0.2135 0.034 Uiso 1 1 calc R . .
C4 C 0.1404(2) 0.1891(2) 0.30122(18) 0.0275(6) Uani 1 1 d . . .
H4A H 0.1975 0.1642 0.3483 0.033 Uiso 1 1 calc R . .
H4B H 0.0758 0.1775 0.3102 0.033 Uiso 1 1 calc R . .
N4 N 0.13809(17) 0.13688(17) 0.22826(14) 0.0217(5) Uani 1 1 d . . .
C5 C 0.0543(2) 0.1157(2) 0.16267(16) 0.0203(5) Uani 1 1 d . . .
H5 H -0.0138 0.1318 0.1565 0.024 Uiso 1 1 calc R . .
N5 N 0.08124(15) 0.06955(15) 0.10885(12) 0.0148(4) Uani 1 1 d . . .
N6 N 0.18722(15) 0.06040(16) 0.14084(13) 0.0160(4) Uani 1 1 d . . .
C6 C 0.2192(2) 0.1015(2) 0.21213(16) 0.0207(6) Uani 1 1 d . . .
H6 H 0.2885 0.1057 0.2471 0.025 Uiso 1 1 calc R . .
C10 C 0.32926(19) -0.18450(19) -0.10578(16) 0.0183(5) Uani 1 1 d . . .
C11 C 0.42984(19) -0.15254(19) -0.09100(16) 0.0194(5) Uani 1 1 d . . .
H11 H 0.4625 -0.1095 -0.0477 0.023 Uiso 1 1 calc R . .
C12 C 0.48162(19) -0.18421(19) -0.14024(16) 0.0188(5) Uani 1 1 d . . .
C13 C 0.43345(19) -0.24738(19) -0.20475(16) 0.0195(5) Uani 1 1 d . . .
H13 H 0.4701 -0.2718 -0.2361 0.023 Uiso 1 1 calc R . .
C14 C 0.33081(19) -0.2744(2) -0.22287(16) 0.0191(5) Uani 1 1 d . . .
C15 C 0.27953(19) -0.24249(19) -0.17296(16) 0.0190(5) Uani 1 1 d . . .
H15 H 0.2103 -0.2605 -0.1850 0.023 Uiso 1 1 calc R . .
C7 C 0.27430(18) -0.15330(19) -0.05061(16) 0.0172(5) Uani 1 1 d . . .
O2 O 0.32333(13) -0.10222(13) 0.00992(11) 0.0186(4) Uani 1 1 d . . .
O3 O 0.18107(14) -0.18025(15) -0.06966(12) 0.0253(4) Uani 1 1 d . . .
C8 C 0.59080(19) -0.1500(2) -0.12280(17) 0.0217(6) Uani 1 1 d . . .
O4 O 0.60564(13) -0.05855(13) -0.11238(12) 0.0210(4) Uani 1 1 d . . .
O5 O 0.65725(17) -0.21264(18) -0.1187(2) 0.0604(9) Uani 1 1 d . . .
C9 C 0.27401(19) -0.3333(2) -0.29673(16) 0.0188(5) Uani 1 1 d . . .
O6 O 0.32427(13) -0.39064(14) -0.32428(11) 0.0197(4) Uani 1 1 d . . .
O7 O 0.17701(13) -0.31960(15) -0.32810(12) 0.0247(4) Uani 1 1 d . . .
O11 O 0.0023(3) -0.3975(3) -0.0001(2) 0.0738(9) Uani 1 1 d . . .
O12 O 0.1141(4) -0.3762(3) 0.1625(3) 0.1116(17) Uani 1 1 d . . .
O13 O -0.0058(4) -0.0112(3) 0.2800(3) 0.0926(15) Uani 0.90 1 d P . .
O14 O 0.4380(3) 0.0998(5) -0.1299(3) 0.131(2) Uani 1 1 d . . .
O15 O 0.1163(5) -0.1260(3) 0.4040(4) 0.137(2) Uani 1 1 d . . .
O16 O 0.8238(4) -0.3225(4) -0.1149(3) 0.0679(14) Uani 0.60 1 d P . .
O17 O 0.4756(5) 0.0150(4) 0.3060(3) 0.140(2) Uani 1 1 d . . .
O18 O 0.7076(7) -0.4834(5) -0.2141(5) 0.111(3) Uani 0.60 1 d P . .
O19 O 0.4198(5) 0.1968(6) 0.3691(5) 0.176(3) Uani 0.90 1 d P . .
O20 O 0.8207(8) -0.3081(7) -0.0055(7) 0.067(3) Uani 0.30 1 d P . .
O21 O 0.6572(10) -0.3701(10) -0.2245(8) 0.100(5) Uani 0.30 1 d P . .
O22A O 0.3977(11) 0.1118(11) 0.5421(9) 0.098(4) Uiso 0.30 1 d P . .
O22B O 0.3460(9) 0.1571(10) 0.4837(8) 0.082(3) Uiso 0.30 1 d P . .
O23 O 0.2750(9) -0.0038(8) 0.4452(11) 0.343(8) Uani 1 1 d . . .
O24 O 0.5481(12) 0.0626(11) 0.5606(9) 0.200(7) Uani 0.50 1 d P . .
O25A O 0.6956(15) -0.5397(15) -0.1383(12) 0.057(5) Uiso 0.15 1 d P . .
O25B O 0.743(3) -0.510(3) -0.166(3) 0.117(12) Uiso 0.15 1 d P . .

loop_
_atom_site_aniso_label
_atom_site_aniso_U_11
_atom_site_aniso_U_22
_atom_site_aniso_U_33
_atom_site_aniso_U_23
_atom_site_aniso_U_13
_atom_site_aniso_U_12
Ni1 0.01067(17) 0.01242(17) 0.01153(18) -0.00040(11) 0.00488(12) -0.00070(11)
Ni2 0.0107(2) 0.0113(2) 0.0108(2) 0.00015(16) 0.00504(17) -0.00013(15)
O1 0.0145(8) 0.0122(8) 0.0140(9) 0.0006(7) 0.0060(7) 0.0018(6)
C1 0.0174(12) 0.0229(14) 0.0247(14) 0.0066(11) 0.0107(11) -0.0008(10)
N1 0.0130(10) 0.0171(11) 0.0178(11) 0.0022(9) 0.0061(8) -0.0011(8)
N2 0.0133(10) 0.0167(10) 0.0160(11) 0.0011(8) 0.0060(8) -0.0002(8)
C2 0.0176(12) 0.0253(14) 0.0194(13) 0.0075(11) 0.0071(10) 0.0027(10)
N3 0.0228(11) 0.0260(12) 0.0230(12) 0.0112(10) 0.0123(9) 0.0012(9)
C3 0.0361(16) 0.0325(16) 0.0237(15) 0.0139(13) 0.0183(13) 0.0017(13)
C4 0.0342(15) 0.0309(16) 0.0206(15) -0.0125(12) 0.0138(12) -0.0014(12)
N4 0.0230(11) 0.0245(12) 0.0192(12) -0.0090(10) 0.0098(9) -0.0009(9)
C5 0.0179(12) 0.0229(13) 0.0213(14) -0.0053(11) 0.0086(10) 0.0005(10)
N5 0.0133(10) 0.0154(10) 0.0168(11) -0.0026(8) 0.0066(8) 0.0000(8)
N6 0.0126(10) 0.0178(11) 0.0173(11) -0.0036(9) 0.0051(8) -0.0014(8)
C6 0.0176(12) 0.0257(14) 0.0178(13) -0.0052(11) 0.0055(10) -0.0008(10)
C10 0.0163(12) 0.0193(13) 0.0211(13) -0.0036(10) 0.0092(10) -0.0008(10)
C11 0.0175(12) 0.0182(13) 0.0226(14) -0.0082(11) 0.0074(10) -0.0039(10)
C12 0.0163(12) 0.0182(13) 0.0235(14) -0.0033(11) 0.0092(10) -0.0030(10)
C13 0.0172(12) 0.0209(13) 0.0243(14) -0.0055(11) 0.0123(10) -0.0016(10)
C14 0.0174(12) 0.0203(13) 0.0201(13) -0.0068(11) 0.0074(10) -0.0031(10)
C15 0.0145(12) 0.0219(13) 0.0224(14) -0.0041(11) 0.0087(10) -0.0044(10)
C7 0.0160(12) 0.0163(12) 0.0213(13) -0.0026(10) 0.0090(10) 0.0008(9)
O2 0.0160(9) 0.0223(10) 0.0188(9) -0.0070(8) 0.0079(7) -0.0002(7)
O3 0.0177(9) 0.0335(11) 0.0285(11) -0.0158(9) 0.0130(8) -0.0071(8)
C8 0.0175(12) 0.0207(14) 0.0283(15) -0.0080(11) 0.0100(11) -0.0049(10)
O4 0.0146(8) 0.0181(9) 0.0295(11) -0.0027(8) 0.0070(7) -0.0036(7)
O5 0.0221(11) 0.0282(13) 0.132(3) -0.0226(15) 0.0297(14) -0.0054(10)
C9 0.0192(12) 0.0210(13) 0.0193(13) -0.0044(11) 0.0106(10) -0.0061(10)
O6 0.0161(8) 0.0247(10) 0.0195(9) -0.0094(8) 0.0080(7) -0.0016(7)
O7 0.0144(9) 0.0337(11) 0.0258(11) -0.0139(9) 0.0070(8) -0.0019(8)
O11 0.083(2) 0.062(2) 0.074(2) 0.0015(17) 0.0251(19) -0.0045(16)
O12 0.149(4) 0.058(2) 0.087(3) 0.007(2) -0.006(3) -0.050(2)
O13 0.126(4) 0.101(3) 0.068(3) -0.025(2) 0.056(3) -0.052(3)
O14 0.062(2) 0.229(6) 0.120(4) 0.090(4) 0.055(2) 0.069(3)
O15 0.211(5) 0.070(3) 0.197(5) 0.067(3) 0.153(5) 0.083(3)
O16 0.074(3) 0.070(3) 0.072(4) 0.008(3) 0.041(3) 0.027(3)
O17 0.186(5) 0.110(4) 0.077(3) -0.026(3) -0.010(3) 0.012(3)
O18 0.152(8) 0.067(4) 0.086(6) 0.004(4) 0.011(5) 0.003(4)
O19 0.100(4) 0.219(8) 0.192(8) -0.080(6) 0.035(4) -0.013(5)
O20 0.080(7) 0.053(6) 0.064(7) -0.004(5) 0.022(5) 0.020(5)
O21 0.091(9) 0.095(9) 0.087(9) -0.052(8) 0.000(7) 0.029(7)
O23 0.203(9) 0.198(9) 0.53(2) 0.013(12) 0.025(12) -0.007(7)
O24 0.230(15) 0.164(12) 0.168(13) -0.073(11) 0.026(11) -0.067(12)

loop_
_atom_type_symbol
_atom_type_description
_atom_type_scat_dispersion_real
_atom_type_scat_dispersion_imag
_atom_type_scat_source
C C 0.0033 0.0016 'International Tables Vol C Tables 4.2.6.8 and 6.1.1.4'
H H 0.0000 0.0000 'International Tables Vol C Tables 4.2.6.8 and 6.1.1.4'
N N 0.0061 0.0033 'International Tables Vol C Tables 4.2.6.8 and 6.1.1.4'
O O 0.0106 0.0060 'International Tables Vol C Tables 4.2.6.8 and 6.1.1.4'
Ni Ni 0.3393 1.1124 'International Tables Vol C Tables 4.2.6.8 and 6.1.1.4'

loop_
_geom_angle_atom_site_label_1
_geom_angle_atom_site_label_2
_geom_angle_atom_site_label_3
_geom_angle
_geom_angle_site_symmetry_1
_geom_angle_site_symmetry_3
_geom_angle_publ_flag
O4 Ni1 O2 86.20(7) 3_655 . ?
O4 Ni1 N1 94.41(8) 3_655 . ?
O2 Ni1 N1 87.51(8) . . ?
O4 Ni1 O6 89.21(7) 3_655 4_556 ?
O2 Ni1 O6 90.93(7) . 4_556 ?
N1 Ni1 O6 175.95(8) . 4_556 ?
O4 Ni1 N6 99.06(8) 3_655 . ?
O2 Ni1 N6 174.73(7) . . ?
N1 Ni1 N6 92.03(8) . . ?
O6 Ni1 N6 89.17(8) 4_556 . ?
O4 Ni1 O1 177.00(8) 3_655 . ?
O2 Ni1 O1 91.19(7) . . ?
N1 Ni1 O1 83.99(7) . . ?
O6 Ni1 O1 92.32(7) 4_556 . ?
N6 Ni1 O1 83.54(7) . . ?
O1 Ni2 O1 180.0 3 . ?
O1 Ni2 N5 94.83(7) 3 . ?
O1 Ni2 N5 85.17(7) . . ?
O1 Ni2 N5 85.17(7) 3 3 ?
O1 Ni2 N5 94.83(7) . 3 ?
N5 Ni2 N5 180.0 . 3 ?
O1 Ni2 N2 94.67(7) 3 . ?
O1 Ni2 N2 85.34(7) . . ?
N5 Ni2 N2 90.52(8) . . ?
N5 Ni2 N2 89.49(8) 3 . ?
O1 Ni2 N2 85.33(7) 3 3 ?
O1 Ni2 N2 94.66(7) . 3 ?
N5 Ni2 N2 89.49(8) . 3 ?
N5 Ni2 N2 90.51(8) 3 3 ?
N2 Ni2 N2 180.0 . 3 ?
Ni2 O1 Ni1 107.71(8) . . ?
Ni2 O1 H1A 125.1(18) . . ?
Ni1 O1 H1A 94.9(18) . . ?
Ni2 O1 H1B 123(2) . . ?
Ni1 O1 H1B 94(2) . . ?
H1A O1 H1B 104(3) . . ?
N1 C1 N3 109.7(2) . . ?
N1 C1 H1 125.2 . . ?
N3 C1 H1 125.2 . . ?
C1 N1 N2 107.5(2) . . ?
C1 N1 Ni1 132.52(17) . . ?
N2 N1 Ni1 119.66(15) . . ?
C2 N2 N1 107.1(2) . . ?
C2 N2 Ni2 133.87(17) . . ?
N1 N2 Ni2 118.36(15) . . ?
N2 C2 N3 110.1(2) . . ?
N2 C2 H2 125.0 . . ?
N3 C2 H2 125.0 . . ?
C2 N3 C1 105.6(2) . . ?
C2 N3 C3 126.8(2) . . ?
C1 N3 C3 127.5(2) . . ?
N3 C3 C4 109.6(2) . 4_565 ?
N3 C3 H3A 109.8 . . ?
C4 C3 H3A 109.8 4_565 . ?
N3 C3 H3B 109.8 . . ?
C4 C3 H3B 109.8 4_565 . ?
H3A C3 H3B 108.2 . . ?
N4 C4 C3 109.3(2) . 4_566 ?
N4 C4 H4A 109.8 . . ?
C3 C4 H4A 109.8 4_566 . ?
N4 C4 H4B 109.8 . . ?
C3 C4 H4B 109.8 4_566 . ?
H4A C4 H4B 108.3 . . ?
C5 N4 C6 105.6(2) . . ?
C5 N4 C4 127.0(2) . . ?
C6 N4 C4 127.4(2) . . ?
N5 C5 N4 110.3(2) . . ?
N5 C5 H5 124.8 . . ?
N4 C5 H5 124.8 . . ?
C5 N5 N6 106.8(2) . . ?
C5 N5 Ni2 134.01(17) . . ?
N6 N5 Ni2 118.78(15) . . ?
C6 N6 N5 107.3(2) . . ?
C6 N6 Ni1 133.13(17) . . ?
N5 N6 Ni1 119.38(15) . . ?
N6 C6 N4 109.9(2) . . ?
N6 C6 H6 125.0 . . ?
N4 C6 H6 125.0 . . ?
C15 C10 C11 119.4(2) . . ?
C15 C10 C7 120.4(2) . . ?
C11 C10 C7 120.1(2) . . ?
C12 C11 C10 120.0(2) . . ?
C12 C11 H11 120.0 . . ?
C10 C11 H11 120.0 . . ?
C11 C12 C13 120.3(2) . . ?
C11 C12 C8 119.3(2) . . ?
C13 C12 C8 120.4(2) . . ?
C12 C13 C14 119.9(2) . . ?
C12 C13 H13 120.1 . . ?
C14 C13 H13 120.1 . . ?
C15 C14 C13 119.3(2) . . ?
C15 C14 C9 119.7(2) . . ?
C13 C14 C9 120.9(2) . . ?
C10 C15 C14 120.9(2) . . ?
C10 C15 H15 119.6 . . ?
C14 C15 H15 119.6 . . ?
O2 C7 O3 125.0(2) . . ?
O2 C7 C10 117.8(2) . . ?
O3 C7 C10 117.2(2) . . ?
C7 O2 Ni1 126.52(15) . . ?
O5 C8 O4 125.9(2) . . ?
O5 C8 C12 118.5(2) . . ?
O4 C8 C12 115.6(2) . . ?
C8 O4 Ni1 129.22(17) . 3_655 ?
O6 C9 O7 124.8(2) . . ?
O6 C9 C14 118.7(2) . . ?
O7 C9 C14 116.5(2) . . ?
C9 O6 Ni1 125.34(16) . 4 ?
O25B O18 O25A 37(3) . . ?
O25B O18 O21 123(3) . . ?
O25A O18 O21 111.2(11) . . ?
O25B O25A O18 31(2) . . ?
O18 O25B O25A 112(4) . . ?

loop_
_geom_bond_atom_site_label_1
_geom_bond_atom_site_label_2
_geom_bond_distance
_geom_bond_site_symmetry_2
_geom_bond_publ_flag
Ni1 O4 2.0046(17) 3_655 ?
Ni1 O2 2.0603(17) . ?
Ni1 N1 2.064(2) . ?
Ni1 O6 2.0669(18) 4_556 ?
Ni1 N6 2.071(2) . ?
Ni1 O1 2.1446(16) . ?
Ni2 O1 2.0618(16) 3 ?
Ni2 O1 2.0619(16) . ?
Ni2 N5 2.077(2) . ?
Ni2 N5 2.077(2) 3 ?
Ni2 N2 2.091(2) . ?
Ni2 N2 2.091(2) 3 ?
O1 H1A 0.94(3) . ?
O1 H1B 0.86(3) . ?
C1 N1 1.304(3) . ?
C1 N3 1.356(3) . ?
C1 H1 0.9400 . ?
N1 N2 1.381(3) . ?
N2 C2 1.304(3) . ?
C2 N3 1.351(3) . ?
C2 H2 0.9400 . ?
N3 C3 1.471(3) . ?
C3 C4 1.514(4) 4_565 ?
C3 H3A 0.9800 . ?
C3 H3B 0.9800 . ?
C4 N4 1.466(3) . ?
C4 C3 1.514(4) 4_566 ?
C4 H4A 0.9800 . ?
C4 H4B 0.9800 . ?
N4 C5 1.346(3) . ?
N4 C6 1.349(3) . ?
C5 N5 1.305(3) . ?
C5 H5 0.9400 . ?
N5 N6 1.380(3) . ?
N6 C6 1.304(3) . ?
C6 H6 0.9400 . ?
C10 C15 1.385(4) . ?
C10 C11 1.395(3) . ?
C10 C7 1.506(3) . ?
C11 C12 1.388(4) . ?
C11 H11 0.9400 . ?
C12 C13 1.391(4) . ?
C12 C8 1.508(3) . ?
C13 C14 1.394(3) . ?
C13 H13 0.9400 . ?
C14 C15 1.393(4) . ?
C14 C9 1.493(4) . ?
C15 H15 0.9400 . ?
C7 O2 1.252(3) . ?
C7 O3 1.269(3) . ?
C8 O5 1.237(4) . ?
C8 O4 1.257(3) . ?
O4 Ni1 2.0045(17) 3_655 ?
C9 O6 1.256(3) . ?
C9 O7 1.273(3) . ?
O6 Ni1 2.0669(18) 4 ?
O18 O25B 0.89(4) . ?
O18 O25A 1.61(2) . ?
O18 O21 1.667(14) . ?
O22A O22B 1.194(17) . ?
O25A O25B 1.04(4) . ?

loop_
_geom_hbond_atom_site_label_D
_geom_hbond_atom_site_label_H
_geom_hbond_atom_site_label_A
_geom_hbond_distance_DH
_geom_hbond_distance_HA
_geom_hbond_distance_DA
_geom_hbond_angle_DHA
_geom_hbond_site_symmetry_A
O1 H1A O3 0.94(3) 1.61(3) 2.531(2) 166(3) .
O1 H1A O2 0.94(3) 2.53(3) 3.005(2) 111(2) .
O1 H1B O7 0.86(3) 1.69(4) 2.536(3) 168(3) 4_556
O1 H1B O6 0.86(3) 2.59(3) 3.038(2) 113(2) 4_556
